data_7063447
loop_
_publ_author_name
'Tesfaye, Dawit'
'Gebrezgiabher, Mamo'
'Braun, Jonas'
'Sani, Taju'
'Gismelseed, Abbasher'
'Hochd\"orffer, Tim'
'Sch\"unemann, Volker'
'Kuch\'ar, Juraj'
'\<Cern\'ak, Juraj'
'Anson, Christopher E.'
'Thomas, Madhu'
'Powell, Annie K.'

_publ_section_title
;
 Spin crossover behaviour of asymmetrical iron(iii) Schiff base complexes
 from ethylenediamine
;
_journal_issue 40
_journal_name_full 'New Journal of Chemistry'
_journal_page_first 17616
_journal_page_last 17622
_journal_paper_doi 10.1039/D4NJ03532A
_journal_volume 48
_journal_year 2024
_chemical_formula_sum 'C19 H26 Fe N5 O6'
_chemical_formula_weight 476.30
_space_group_crystal_system monoclinic
_space_group_IT_number 9
_space_group_name_Hall 'C -2yc'
_space_group_name_H-M_alt 'C 1 c 1'
_atom_sites_solution_hydrogens mixed
_audit_creation_method SHELXL-2019/3
_audit_update_record
;
2024-09-23 deposited with the CCDC.	2024-09-25 downloaded from the CCDC.
;
_cell_angle_alpha 90
_cell_angle_beta 95.790(2)
_cell_angle_gamma 90
_cell_formula_units_Z 4
_cell_length_a 7.5938(2)
_cell_length_b 25.7733(9)
_cell_length_c 10.7174(4)
_cell_measurement_reflns_used 8224
_cell_measurement_temperature 173(2)
_cell_measurement_theta_max 27.8410
_cell_measurement_theta_min 3.2320
_cell_volume 2086.88(12)
_computing_cell_refinement 'CrysAlisPro 1.171.41.93a (Rigaku OD, 2020)'
_computing_data_collection 'CrysAlisPro 1.171.41.93a (Rigaku OD, 2020)'
_computing_data_reduction 'CrysAlisPro 1.171.41.93a (Rigaku OD, 2020)'
_computing_molecular_graphics 'DIAMOND v4.6.8 (Brandenburg, 2007)'
_computing_publication_material 'WinGX v2023.1 (Farrugia, 2012)'
_computing_structure_refinement 'SHELXL-2019/2 (Sheldrick, 2019)'
_computing_structure_solution 'SHELXT 2018/2 (Sheldrick, 2018)'
_diffrn_ambient_temperature 173(2)
_diffrn_detector_area_resol_mean 8.3438
_diffrn_measured_fraction_theta_full 0.999
_diffrn_measured_fraction_theta_max 0.945
_diffrn_measurement_device_type 'Xcalibur, Sapphire2, large Be window'
_diffrn_measurement_method '\w scans'
_diffrn_radiation_type MoK\a
_diffrn_radiation_wavelength 0.71073
_diffrn_reflns_av_R_equivalents 0.0430
_diffrn_reflns_av_unetI/netI 0.0412
_diffrn_reflns_Laue_measured_fraction_full 0.999
_diffrn_reflns_Laue_measured_fraction_max 0.945
_diffrn_reflns_limit_h_max 10
_diffrn_reflns_limit_h_min -10
_diffrn_reflns_limit_k_max 35
_diffrn_reflns_limit_k_min -35
_diffrn_reflns_limit_l_max 14
_diffrn_reflns_limit_l_min -14
_diffrn_reflns_number 24898
_diffrn_reflns_point_group_measured_fraction_full 0.999
_diffrn_reflns_point_group_measured_fraction_max 0.912
_diffrn_reflns_theta_full 26.000
_diffrn_reflns_theta_max 29.688
_diffrn_reflns_theta_min 3.162
_diffrn_source 'fine-focus sealed X-ray tube'
_exptl_absorpt_coefficient_mu 0.770
_exptl_absorpt_correction_T_max 0.858
_exptl_absorpt_correction_T_min 0.757
_exptl_absorpt_correction_type analytical
_exptl_absorpt_process_details
;
CrysAlisPro 1.171.41.93a (Rigaku Oxford Diffraction, 2020)
Analytical numeric absorption correction using a multifaceted crystal
model based on expressions derived by R.C. Clark & J.S. Reid.
(Clark, R. C. & Reid, J. S. (1995). Acta Cryst. A51, 887-897)
Empirical absorption correction using spherical harmonics,
implemented in SCALE3 ABSPACK scaling algorithm.
;
_exptl_crystal_colour brown
_exptl_crystal_density_diffrn 1.516
_exptl_crystal_description prism
_exptl_crystal_F_000 996
_exptl_crystal_size_max 0.508
_exptl_crystal_size_mid 0.363
_exptl_crystal_size_min 0.270
_refine_diff_density_max 0.411
_refine_diff_density_min -0.316
_refine_diff_density_rms 0.059
_refine_ls_abs_structure_details
;
 Refined as an inversion twin.
;
_refine_ls_abs_structure_Flack -0.007(18)
_refine_ls_extinction_method none
_refine_ls_goodness_of_fit_ref 1.048
_refine_ls_hydrogen_treatment mixed
_refine_ls_matrix_type full
_refine_ls_number_parameters 291
_refine_ls_number_reflns 5389
_refine_ls_number_restraints 5
_refine_ls_restrained_S_all 1.048
_refine_ls_R_factor_all 0.0508
_refine_ls_R_factor_gt 0.0367
_refine_ls_shift/su_max 0.000
_refine_ls_shift/su_mean 0.000
_refine_ls_structure_factor_coef Fsqd
_refine_ls_weighting_details 'w=1/[\s^2^(Fo^2^)+(0.0384P)^2^+0.9067P] where P=(Fo^2^+2Fc^2^)/3'
_refine_ls_weighting_scheme calc
_refine_ls_wR_factor_gt 0.0770
_refine_ls_wR_factor_ref 0.0846
_reflns_Friedel_coverage 0.925
_reflns_Friedel_fraction_full 0.999
_reflns_Friedel_fraction_max 0.879
_reflns_number_gt 4659
_reflns_number_total 5389
_reflns_threshold_expression 'I > 2\s(I)'
_cod_data_source_file d4nj03532a2.cif
_cod_data_source_block shelx
_cod_depositor_comments 'Adding full bibliography for 7063447--7063449.cif.'
_cod_original_sg_symbol_H-M 'C c'
_cod_database_code 7063447
_shelx_shelxl_version_number 2019/3
_shelx_space_group_comment
;
The symmetry employed for this shelxl refinement is uniquely defined
by the following loop, which should always be used as a source of
symmetry information in preference to the above space-group names.
They are only intended as comments.
;

loop_
_space_group_symop_operation_xyz
'x, y, z'
'x, -y, z+1/2'
'x+1/2, y+1/2, z'
'x+1/2, -y+1/2, z+1/2'

loop_
_atom_site_label
_atom_site_type_symbol
_atom_site_fract_x
_atom_site_fract_y
_atom_site_fract_z
_atom_site_U_iso_or_equiv
_atom_site_adp_type
_atom_site_occupancy
_atom_site_site_symmetry_order
_atom_site_calc_flag
_atom_site_refinement_flags_posn
_atom_site_refinement_flags_adp
_atom_site_refinement_flags_occupancy
_atom_site_disorder_assembly
_atom_site_disorder_group
Fe1 Fe 0.90286(5) 0.12955(2) 0.84185(5) 0.02411(12) Uani 1 1 d . . . . .
O1 O 1.1165(3) 0.11591(11) 0.7705(2) 0.0287(5) Uani 1 1 d . . . . .
O2 O 0.7771(3) 0.07849(10) 0.7455(2) 0.0297(6) Uani 1 1 d . . . . .
O3 O 0.0484(5) 0.29946(17) 0.6585(4) 0.0741(12) Uani 1 1 d . . . . .
O4 O 0.1972(5) 0.26486(15) 0.8185(3) 0.0648(10) Uani 1 1 d . . . . .
O5 O 0.3271(5) 0.28933(17) 0.6617(3) 0.0691(11) Uani 1 1 d . . . . .
O6 O 0.8905(3) 0.43496(12) 0.4071(3) 0.0418(7) Uani 1 1 d D . . . .
N1 N 0.6773(4) 0.14734(13) 0.9143(3) 0.0305(7) Uani 1 1 d . . . . .
H1C H 0.614923 0.117850 0.925586 0.037 Uiso 1 1 d R U . . .
H1D H 0.702183 0.162910 0.990156 0.037 Uiso 1 1 d R U . . .
N2 N 0.8227(4) 0.17887(14) 0.7143(3) 0.0313(8) Uani 1 1 d . . . . .
N3 N 1.0284(4) 0.18341(14) 0.9525(3) 0.0302(8) Uani 1 1 d . . . . .
H3C H 1.081221 0.206953 0.905189 0.036 Uiso 1 1 d R U . . .
H3D H 0.949451 0.200453 0.996179 0.036 Uiso 1 1 d R U . . .
N4 N 0.9817(4) 0.08311(13) 0.9769(3) 0.0252(7) Uani 1 1 d . . . . .
N5 N 0.1886(4) 0.28403(12) 0.7128(3) 0.0340(7) Uani 1 1 d . . . . .
C1 C 0.5700(6) 0.1822(2) 0.8275(6) 0.0606(14) Uani 1 1 d . . . . .
H1A H 0.481291 0.161401 0.775262 0.073 Uiso 1 1 calc R U . . .
H1B H 0.505270 0.206922 0.877042 0.073 Uiso 1 1 calc R U . . .
C2 C 0.6749(7) 0.2110(2) 0.7469(5) 0.0640(16) Uani 1 1 d . . . . .
H2A H 0.720929 0.242897 0.790123 0.077 Uiso 1 1 calc R U . . .
H2B H 0.600631 0.221317 0.669655 0.077 Uiso 1 1 calc R U . . .
C3 C 0.8880(5) 0.18630(15) 0.6090(4) 0.0311(8) Uani 1 1 d D . . . .
C4 C 1.0434(5) 0.16045(14) 0.5725(3) 0.0287(7) Uani 1 1 d . . . . .
C5 C 1.0948(6) 0.17152(17) 0.4531(4) 0.0412(9) Uani 1 1 d . . . . .
H5 H 1.023443 0.193990 0.398908 0.049 Uiso 1 1 calc R U . . .
C6 C 1.2457(7) 0.15071(19) 0.4124(4) 0.0527(12) Uani 1 1 d . . . . .
H6 H 1.280540 0.159246 0.332219 0.063 Uiso 1 1 calc R U . . .
C7 C 1.3456(7) 0.1169(2) 0.4916(5) 0.0518(12) Uani 1 1 d . . . . .
H7 H 1.449674 0.102008 0.464536 0.062 Uiso 1 1 calc R U . . .
C8 C 1.2977(6) 0.10457(17) 0.6078(4) 0.0387(9) Uani 1 1 d . . . . .
H8 H 1.367584 0.080575 0.658610 0.046 Uiso 1 1 calc R U . . .
C9 C 1.1473(5) 0.12666(13) 0.6535(3) 0.0260(7) Uani 1 1 d . . . . .
C10 C 1.1633(5) 0.15747(16) 1.0406(4) 0.0352(8) Uani 1 1 d . . . . .
H10A H 1.201471 0.180678 1.111786 0.042 Uiso 1 1 calc R U . . .
H10B H 1.268168 0.148202 0.997379 0.042 Uiso 1 1 calc R U . . .
C11 C 1.0772(5) 0.10916(16) 1.0866(4) 0.0346(8) Uani 1 1 d . . . . .
H11A H 1.168393 0.085700 1.128055 0.041 Uiso 1 1 calc R U . . .
H11B H 0.993648 0.118523 1.148112 0.041 Uiso 1 1 calc R U . . .
C12 C 0.9572(4) 0.03417(15) 0.9794(4) 0.0290(7) Uani 1 1 d D . . . .
C13 C 0.8599(5) 0.00488(14) 0.8808(4) 0.0280(7) Uani 1 1 d . . . . .
C14 C 0.8426(5) -0.04924(15) 0.8993(4) 0.0364(9) Uani 1 1 d . . . . .
H14 H 0.899189 -0.064848 0.973051 0.044 Uiso 1 1 calc R U . . .
C15 C 0.7446(6) -0.07963(16) 0.8118(4) 0.0429(10) Uani 1 1 d . . . . .
H15 H 0.734690 -0.115938 0.824648 0.051 Uiso 1 1 calc R U . . .
C16 C 0.6603(6) -0.05646(17) 0.7045(4) 0.0410(10) Uani 1 1 d . . . . .
H16 H 0.591825 -0.077218 0.644526 0.049 Uiso 1 1 calc R U . . .
C17 C 0.6748(5) -0.00392(15) 0.6839(4) 0.0338(8) Uani 1 1 d . . . . .
H17 H 0.616639 0.010859 0.609623 0.041 Uiso 1 1 calc R U . . .
C18 C 0.7743(4) 0.02836(14) 0.7711(3) 0.0271(7) Uani 1 1 d . . . . .
C19 C 0.8608(6) 0.48820(18) 0.3987(5) 0.0510(12) Uani 1 1 d . . . . .
H19A H 0.797349 0.499559 0.469053 0.076 Uiso 1 1 calc R U . . .
H19B H 0.789748 0.496132 0.319513 0.076 Uiso 1 1 calc R U . . .
H19C H 0.974477 0.506396 0.401492 0.076 Uiso 1 1 calc R U . . .
H6A H 0.805(5) 0.424(2) 0.359(5) 0.076 Uiso 1 1 d D U . . .
H3 H 0.835(6) 0.2096(16) 0.547(4) 0.061 Uiso 1 1 d D U . . .
H12 H 1.000(7) 0.0157(17) 1.053(3) 0.061 Uiso 1 1 d D U . . .

loop_
_atom_site_aniso_label
_atom_site_aniso_U_11
_atom_site_aniso_U_22
_atom_site_aniso_U_33
_atom_site_aniso_U_23
_atom_site_aniso_U_13
_atom_site_aniso_U_12
Fe1 0.02077(19) 0.0254(2) 0.0266(2) 0.0015(2) 0.00454(15) -0.0005(2)
O1 0.0241(12) 0.0372(14) 0.0255(14) 0.0073(11) 0.0054(10) 0.0066(11)
O2 0.0273(13) 0.0299(14) 0.0307(15) 0.0018(11) -0.0026(11) -0.0007(11)
O3 0.0444(19) 0.084(3) 0.089(3) 0.003(2) -0.0175(19) 0.0162(19)
O4 0.072(2) 0.078(3) 0.0435(19) 0.0219(18) 0.0028(17) -0.034(2)
O5 0.048(2) 0.101(3) 0.061(2) 0.010(2) 0.0240(17) -0.006(2)
O6 0.0286(15) 0.0443(17) 0.0516(19) -0.0056(14) -0.0004(13) -0.0011(12)
N1 0.0251(15) 0.0300(16) 0.0376(18) -0.0024(14) 0.0088(13) -0.0030(13)
N2 0.0253(16) 0.0293(18) 0.039(2) 0.0061(15) 0.0005(14) 0.0009(13)
N3 0.0300(17) 0.0279(18) 0.0337(18) -0.0026(13) 0.0086(14) -0.0041(13)
N4 0.0210(14) 0.0287(17) 0.0258(17) 0.0043(13) 0.0025(12) -0.0026(11)
N5 0.0305(16) 0.0327(17) 0.0391(19) 0.0020(14) 0.0043(14) -0.0081(13)
C1 0.037(2) 0.069(3) 0.079(4) 0.026(3) 0.023(2) 0.024(2)
C2 0.052(3) 0.063(3) 0.082(4) 0.032(3) 0.030(3) 0.030(2)
C3 0.0307(18) 0.0286(19) 0.033(2) 0.0048(15) -0.0032(15) -0.0030(14)
C4 0.0347(18) 0.0262(17) 0.0246(18) 0.0002(14) 0.0007(14) -0.0028(14)
C5 0.056(3) 0.040(2) 0.028(2) 0.0042(17) 0.0042(18) -0.0044(19)
C6 0.075(3) 0.056(3) 0.030(2) 0.002(2) 0.020(2) 0.002(2)
C7 0.058(3) 0.059(3) 0.042(3) -0.003(2) 0.025(2) 0.010(2)
C8 0.043(2) 0.041(2) 0.034(2) 0.0001(17) 0.0125(18) 0.0120(18)
C9 0.0282(17) 0.0285(18) 0.0219(17) -0.0018(14) 0.0047(13) -0.0016(14)
C10 0.0304(18) 0.042(2) 0.033(2) -0.0052(17) 0.0030(15) -0.0090(16)
C11 0.035(2) 0.043(2) 0.0253(19) -0.0030(16) -0.0005(15) -0.0049(17)
C12 0.0218(16) 0.035(2) 0.0310(19) 0.0066(15) 0.0046(14) 0.0016(14)
C13 0.0240(16) 0.0271(17) 0.0340(19) 0.0010(15) 0.0082(13) 0.0023(13)
C14 0.034(2) 0.029(2) 0.047(2) 0.0043(17) 0.0088(17) 0.0036(16)
C15 0.043(2) 0.028(2) 0.060(3) -0.0069(18) 0.019(2) -0.0019(16)
C16 0.037(2) 0.043(2) 0.045(3) -0.0189(19) 0.0137(18) -0.0063(18)
C17 0.0317(18) 0.038(2) 0.032(2) -0.0105(16) 0.0058(15) -0.0011(15)
C18 0.0217(15) 0.0311(18) 0.0296(18) -0.0023(15) 0.0085(13) 0.0012(13)
C19 0.035(2) 0.048(3) 0.070(3) -0.010(2) 0.008(2) -0.0057(19)

loop_
_atom_type_symbol
_atom_type_description
_atom_type_scat_dispersion_real
_atom_type_scat_dispersion_imag
_atom_type_scat_source
C C 0.0033 0.0016 'International Tables Vol C Tables 4.2.6.8 and 6.1.1.4'
H H 0.0000 0.0000 'International Tables Vol C Tables 4.2.6.8 and 6.1.1.4'
Fe Fe 0.3463 0.8444 'International Tables Vol C Tables 4.2.6.8 and 6.1.1.4'
N N 0.0061 0.0033 'International Tables Vol C Tables 4.2.6.8 and 6.1.1.4'
O O 0.0106 0.0060 'International Tables Vol C Tables 4.2.6.8 and 6.1.1.4'

loop_
_geom_angle_atom_site_label_1
_geom_angle_atom_site_label_2
_geom_angle_atom_site_label_3
_geom_angle
_geom_angle_site_symmetry_1
_geom_angle_site_symmetry_3
_geom_angle_publ_flag
O2 Fe1 O1 93.27(12) . . ?
O2 Fe1 N2 88.02(14) . . ?
O1 Fe1 N2 93.35(13) . . ?
O2 Fe1 N4 94.59(12) . . ?
O1 Fe1 N4 88.49(12) . . ?
N2 Fe1 N4 176.72(16) . . ?
O2 Fe1 N1 88.05(13) . . ?
O1 Fe1 N1 177.36(15) . . ?
N2 Fe1 N1 84.40(14) . . ?
N4 Fe1 N1 93.69(13) . . ?
O2 Fe1 N3 176.76(14) . . ?
O1 Fe1 N3 89.52(13) . . ?
N2 Fe1 N3 93.46(13) . . ?
N4 Fe1 N3 83.83(15) . . ?
N1 Fe1 N3 89.23(14) . . ?
C9 O1 Fe1 125.6(2) . . ?
C18 O2 Fe1 126.2(2) . . ?
C19 O6 H6A 101(4) . . ?
C1 N1 Fe1 109.5(3) . . ?
C1 N1 H1C 109.3 . . ?
Fe1 N1 H1C 109.7 . . ?
C1 N1 H1D 110.2 . . ?
Fe1 N1 H1D 109.8 . . ?
H1C N1 H1D 108.3 . . ?
C3 N2 C2 119.7(4) . . ?
C3 N2 Fe1 126.7(3) . . ?
C2 N2 Fe1 113.6(3) . . ?
C10 N3 Fe1 108.8(3) . . ?
C10 N3 H3C 109.9 . . ?
Fe1 N3 H3C 110.0 . . ?
C10 N3 H3D 109.9 . . ?
Fe1 N3 H3D 109.9 . . ?
H3C N3 H3D 108.4 . . ?
C12 N4 C11 119.5(3) . . ?
C12 N4 Fe1 126.6(3) . . ?
C11 N4 Fe1 113.9(2) . . ?
O3 N5 O4 122.0(4) . . ?
O3 N5 O5 119.3(4) . . ?
O4 N5 O5 118.7(4) . . ?
C2 C1 N1 112.8(4) . . ?
C2 C1 H1A 109.0 . . ?
N1 C1 H1A 109.0 . . ?
C2 C1 H1B 109.0 . . ?
N1 C1 H1B 109.0 . . ?
H1A C1 H1B 107.8 . . ?
C1 C2 N2 109.7(4) . . ?
C1 C2 H2A 109.7 . . ?
N2 C2 H2A 109.7 . . ?
C1 C2 H2B 109.7 . . ?
N2 C2 H2B 109.7 . . ?
H2A C2 H2B 108.2 . . ?
N2 C3 C4 124.4(3) . . ?
N2 C3 H3 122(3) . . ?
C4 C3 H3 114(3) . . ?
C5 C4 C9 119.7(4) . . ?
C5 C4 C3 117.6(4) . . ?
C9 C4 C3 122.7(3) . . ?
C6 C5 C4 121.8(4) . . ?
C6 C5 H5 119.1 . . ?
C4 C5 H5 119.1 . . ?
C5 C6 C7 118.2(4) . . ?
C5 C6 H6 120.9 . . ?
C7 C6 H6 120.9 . . ?
C8 C7 C6 121.6(4) . . ?
C8 C7 H7 119.2 . . ?
C6 C7 H7 119.2 . . ?
C7 C8 C9 121.4(4) . . ?
C7 C8 H8 119.3 . . ?
C9 C8 H8 119.3 . . ?
O1 C9 C8 118.1(3) . . ?
O1 C9 C4 124.6(3) . . ?
C8 C9 C4 117.3(3) . . ?
N3 C10 C11 106.6(3) . . ?
N3 C10 H10A 110.4 . . ?
C11 C10 H10A 110.4 . . ?
N3 C10 H10B 110.4 . . ?
C11 C10 H10B 110.4 . . ?
H10A C10 H10B 108.6 . . ?
N4 C11 C10 107.9(3) . . ?
N4 C11 H11A 110.1 . . ?
C10 C11 H11A 110.1 . . ?
N4 C11 H11B 110.1 . . ?
C10 C11 H11B 110.1 . . ?
H11A C11 H11B 108.4 . . ?
N4 C12 C13 124.6(3) . . ?
N4 C12 H12 118(3) . . ?
C13 C12 H12 117(3) . . ?
C14 C13 C18 119.6(4) . . ?
C14 C13 C12 117.5(4) . . ?
C18 C13 C12 122.8(3) . . ?
C15 C14 C13 121.0(4) . . ?
C15 C14 H14 119.5 . . ?
C13 C14 H14 119.5 . . ?
C14 C15 C16 119.3(4) . . ?
C14 C15 H15 120.4 . . ?
C16 C15 H15 120.4 . . ?
C17 C16 C15 121.1(4) . . ?
C17 C16 H16 119.5 . . ?
C15 C16 H16 119.5 . . ?
C16 C17 C18 121.2(4) . . ?
C16 C17 H17 119.4 . . ?
C18 C17 H17 119.4 . . ?
O2 C18 C17 117.2(3) . . ?
O2 C18 C13 125.0(3) . . ?
C17 C18 C13 117.8(3) . . ?
O6 C19 H19A 109.5 . . ?
O6 C19 H19B 109.5 . . ?
H19A C19 H19B 109.5 . . ?
O6 C19 H19C 109.5 . . ?
H19A C19 H19C 109.5 . . ?
H19B C19 H19C 109.5 . . ?

loop_
_geom_bond_atom_site_label_1
_geom_bond_atom_site_label_2
_geom_bond_distance
_geom_bond_site_symmetry_2
_geom_bond_publ_flag
Fe1 O2 1.874(3) . ?
Fe1 O1 1.895(2) . ?
Fe1 N2 1.920(3) . ?
Fe1 N4 1.926(3) . ?
Fe1 N1 2.004(3) . ?
Fe1 N3 2.004(3) . ?
O1 C9 1.329(4) . ?
O2 C18 1.321(4) . ?
O3 N5 1.227(5) . ?
O4 N5 1.232(5) . ?
O5 N5 1.241(4) . ?
O6 C19 1.392(5) . ?
O6 H6A 0.837(14) . ?
N1 C1 1.478(6) . ?
N1 H1C 0.9102 . ?
N1 H1D 0.9095 . ?
N2 C3 1.292(5) . ?
N2 C2 1.465(5) . ?
N3 C10 1.480(5) . ?
N3 H3C 0.9095 . ?
N3 H3D 0.9099 . ?
N4 C12 1.276(5) . ?
N4 C11 1.479(5) . ?
C1 C2 1.438(7) . ?
C1 H1A 0.9900 . ?
C1 H1B 0.9900 . ?
C2 H2A 0.9900 . ?
C2 H2B 0.9900 . ?
C3 C4 1.443(5) . ?
C3 H3 0.955(14) . ?
C4 C5 1.405(5) . ?
C4 C9 1.413(5) . ?
C5 C6 1.375(7) . ?
C5 H5 0.9500 . ?
C6 C7 1.387(7) . ?
C6 H6 0.9500 . ?
C7 C8 1.370(6) . ?
C7 H7 0.9500 . ?
C8 C9 1.408(5) . ?
C8 H8 0.9500 . ?
C10 C11 1.512(6) . ?
C10 H10A 0.9900 . ?
C10 H10B 0.9900 . ?
C11 H11A 0.9900 . ?
C11 H11B 0.9900 . ?
C12 C13 1.441(5) . ?
C12 H12 0.953(14) . ?
C13 C14 1.417(5) . ?
C13 C18 1.420(5) . ?
C14 C15 1.381(6) . ?
C14 H14 0.9500 . ?
C15 C16 1.393(7) . ?
C15 H15 0.9500 . ?
C16 C17 1.378(6) . ?
C16 H16 0.9500 . ?
C17 C18 1.413(5) . ?
C17 H17 0.9500 . ?
C19 H19A 0.9800 . ?
C19 H19B 0.9800 . ?
C19 H19C 0.9800 . ?

loop_
_geom_hbond_atom_site_label_D
_geom_hbond_atom_site_label_H
_geom_hbond_atom_site_label_A
_geom_hbond_distance_DH
_geom_hbond_distance_HA
_geom_hbond_distance_DA
_geom_hbond_angle_DHA
_geom_hbond_site_symmetry_A
_geom_hbond_publ_flag
N1 H1C O6 0.91 2.17 3.036(4) 157.6 4_455 yes
N1 H1D O3 0.91 2.45 3.195(6) 139.7 4 yes
N1 H1D O5 0.91 2.33 3.222(5) 165.6 4 yes
N3 H3C O4 0.91 2.01 2.913(5) 173.0 1_655 yes
N3 H3D O5 0.91 2.10 2.924(5) 149.9 4 yes
C10 H10B O6 0.99 2.56 3.346(5) 135.8 4 yes
O6 H6A O1 0.837(14) 1.93(2) 2.752(4) 167(6) 4_454 yes
C3 H3 O4 0.955(14) 2.65(3) 3.531(5) 154(4) 4_554 yes

loop_
_geom_torsion_atom_site_label_1
_geom_torsion_atom_site_label_2
_geom_torsion_atom_site_label_3
_geom_torsion_atom_site_label_4
_geom_torsion
_geom_torsion_site_symmetry_1
_geom_torsion_site_symmetry_2
_geom_torsion_site_symmetry_3
_geom_torsion_site_symmetry_4
_geom_torsion_publ_flag
O2 Fe1 O1 C9 69.9(3) . . . . ?
N2 Fe1 O1 C9 -18.3(3) . . . . ?
N4 Fe1 O1 C9 164.4(3) . . . . ?
N3 Fe1 O1 C9 -111.7(3) . . . . ?
O1 Fe1 O2 C18 82.9(3) . . . . ?
N2 Fe1 O2 C18 176.2(3) . . . . ?
N4 Fe1 O2 C18 -5.8(3) . . . . ?
N1 Fe1 O2 C18 -99.4(3) . . . . ?
Fe1 N1 C1 C2 -24.4(6) . . . . ?
N1 C1 C2 N2 35.0(7) . . . . ?
C3 N2 C2 C1 151.5(5) . . . . ?
Fe1 N2 C2 C1 -29.9(6) . . . . ?
C2 N2 C3 C4 173.9(4) . . . . ?
Fe1 N2 C3 C4 -4.4(6) . . . . ?
N2 C3 C4 C5 178.1(4) . . . . ?
N2 C3 C4 C9 -4.5(6) . . . . ?
C9 C4 C5 C6 -0.7(6) . . . . ?
C3 C4 C5 C6 176.8(4) . . . . ?
C4 C5 C6 C7 1.7(7) . . . . ?
C5 C6 C7 C8 -0.5(8) . . . . ?
C6 C7 C8 C9 -1.7(8) . . . . ?
Fe1 O1 C9 C8 -167.1(3) . . . . ?
Fe1 O1 C9 C4 15.5(5) . . . . ?
C7 C8 C9 O1 -175.0(4) . . . . ?
C7 C8 C9 C4 2.6(6) . . . . ?
C5 C4 C9 O1 176.0(4) . . . . ?
C3 C4 C9 O1 -1.4(6) . . . . ?
C5 C4 C9 C8 -1.4(5) . . . . ?
C3 C4 C9 C8 -178.8(3) . . . . ?
Fe1 N3 C10 C11 -42.9(3) . . . . ?
C12 N4 C11 C10 153.1(3) . . . . ?
Fe1 N4 C11 C10 -27.7(4) . . . . ?
N3 C10 C11 N4 45.2(4) . . . . ?
C11 N4 C12 C13 177.2(3) . . . . ?
Fe1 N4 C12 C13 -1.8(5) . . . . ?
N4 C12 C13 C14 -179.0(3) . . . . ?
N4 C12 C13 C18 -2.6(5) . . . . ?
C18 C13 C14 C15 0.5(5) . . . . ?
C12 C13 C14 C15 177.0(3) . . . . ?
C13 C14 C15 C16 -0.6(6) . . . . ?
C14 C15 C16 C17 0.6(6) . . . . ?
C15 C16 C17 C18 -0.4(6) . . . . ?
Fe1 O2 C18 C17 -178.1(2) . . . . ?
Fe1 O2 C18 C13 3.6(5) . . . . ?
C16 C17 C18 O2 -178.2(3) . . . . ?
C16 C17 C18 C13 0.2(5) . . . . ?
C14 C13 C18 O2 178.1(3) . . . . ?
C12 C13 C18 O2 1.7(5) . . . . ?
C14 C13 C18 C17 -0.2(5) . . . . ?
C12 C13 C18 C17 -176.6(3) . . . . ?
